data_1560139
loop_
_publ_author_name
'Freeman, Lucas A.'
'Obi, Akachukwu D.'
'Machost, Haleigh R.'
'Molino, Andrew'
'Nichols, Asa W.'
'Dickie, Diane A.'
'Wilson, David J. D.'
'Machan, Charles W.'
'Gilliard, Robert J.'

_publ_section_title
;
 Soluble, crystalline, and thermally stable alkali CO2&#x2212; and
 carbonite (CO22&#x2212;) clusters supported by cyclic(alkyl)(amino)
 carbenes
;
_journal_issue 10
_journal_name_full 'Chemical Science'
_journal_page_first 3544
_journal_page_last 3550
_journal_paper_doi 10.1039/D0SC06851A
_journal_volume 12
_journal_year 2021
_chemical_formula_sum 'C27 H43 N O3'
_chemical_formula_weight 429.62
_chemical_properties_physical Air-sensitive,Moisture-sensitive
_space_group_crystal_system monoclinic
_space_group_IT_number 14
_space_group_name_Hall '-P 2ybc'
_space_group_name_H-M_alt 'P 1 21/c 1'
_atom_sites_solution_hydrogens geom
_atom_sites_solution_primary dual
_audit_update_record
;
2020-03-19 deposited with the CCDC.	2021-01-22 downloaded from the CCDC.
;
_cell_angle_alpha 90
_cell_angle_beta 96.280(4)
_cell_angle_gamma 90
_cell_formula_units_Z 4
_cell_length_a 8.2116(4)
_cell_length_b 14.8475(7)
_cell_length_c 20.2921(9)
_cell_measurement_reflns_used 2783
_cell_measurement_temperature 100.(2)
_cell_measurement_theta_max 67.9791
_cell_measurement_theta_min 3.6966
_cell_volume 2459.2(2)
_computing_cell_refinement 'SAINT V8.40A (Bruker Nano, Inc., 2019)'
_computing_data_collection 'Bruker Instrument Service v2017.5.0.0'
_computing_data_reduction 'SAINT V8.40A (Bruker Nano, Inc., 2019)'
_computing_structure_refinement 'SHELXL-2018/3 (Sheldrick, 2018)'
_computing_structure_solution 'SHELXT 2014/5 (Sheldrick, 2014)'
_diffrn_ambient_temperature 100.(2)
_diffrn_detector_area_resol_mean 8.3333
_diffrn_measured_fraction_theta_full 0.998
_diffrn_measured_fraction_theta_max 0.998
_diffrn_measurement_device_type 'Bruker Kappa APEXII Duo'
_diffrn_measurement_method '\f and \w scans'
_diffrn_radiation_monochromator 'multi-layer mirror'
_diffrn_radiation_type 'Cu K\a'
_diffrn_radiation_wavelength 1.54178
_diffrn_reflns_av_unetI/netI 0.1408
_diffrn_reflns_limit_h_max 9
_diffrn_reflns_limit_h_min -9
_diffrn_reflns_limit_k_max 17
_diffrn_reflns_limit_k_min 0
_diffrn_reflns_limit_l_max 24
_diffrn_reflns_limit_l_min 0
_diffrn_reflns_number 4553
_diffrn_reflns_theta_full 68.39
_diffrn_reflns_theta_max 68.39
_diffrn_reflns_theta_min 3.70
_diffrn_source 'Incoatec Microfocus I\mS'
_exptl_absorpt_coefficient_mu 0.576
_exptl_absorpt_correction_T_max 0.97
_exptl_absorpt_correction_T_min 0.74
_exptl_absorpt_correction_type multi-scan
_exptl_absorpt_process_details 'TWINABS - Bruker AXS scaling for twinned crystals - Version 2012/1'
_exptl_crystal_colour colourless
_exptl_crystal_density_diffrn 1.160
_exptl_crystal_density_method 'not measured'
_exptl_crystal_description plate
_exptl_crystal_F_000 944
_exptl_crystal_recrystallization_method 'Re-crystallisation from solvent: hexanes'
_exptl_crystal_size_max 0.256
_exptl_crystal_size_mid 0.065
_exptl_crystal_size_min 0.048
_refine_diff_density_max 0.268
_refine_diff_density_min -0.339
_refine_ls_extinction_method none
_refine_ls_goodness_of_fit_ref 1.048
_refine_ls_hydrogen_treatment constr
_refine_ls_matrix_type full
_refine_ls_number_parameters 289
_refine_ls_number_reflns 4553
_refine_ls_number_restraints 0
_refine_ls_restrained_S_all 1.048
_refine_ls_R_factor_all 0.1077
_refine_ls_R_factor_gt 0.0932
_refine_ls_shift/su_max 0.000
_refine_ls_shift/su_mean 0.000
_refine_ls_structure_factor_coef Fsqd
_refine_ls_weighting_details 'w=1/[\s^2^(Fo^2^)+(0.1728P)^2^+1.1723P] where P=(Fo^2^+2Fc^2^)/3'
_refine_ls_weighting_scheme calc
_refine_ls_wR_factor_gt 0.2507
_refine_ls_wR_factor_ref 0.2764
_reflns_number_gt 3637
_reflns_number_total 4553
_reflns_threshold_expression 'I > 2\s(I)'
_cod_data_source_file d0sc06851a2.cif
_cod_data_source_block 1
_cod_depositor_comments
;
The following automatic conversions were performed:

data item '_exptl_absorpt_correction_type' value 'Multi-Scan' was
changed to 'multi-scan' in accordance with the
/home/data/users/saulius/crontab/automatic-downloads/rss-feeds/RSC/lib/dictionaries/cif_core.dic
dictionary named 'cif_core.dic' version 2.4.2 last updated on
2011-04-26.

Automatic conversion script
Id: cif_fix_values 7556 2019-12-06 15:28:31Z antanas 

 Adding full bibliography for 1560139--1560146.cif.
;
_cod_original_sg_symbol_H-M 'P 21/c'
_cod_database_code 1560139

loop_
_space_group_symop_operation_xyz
'x, y, z'
'-x, y+1/2, -z+1/2'
'-x, -y, -z'
'x, -y-1/2, z-1/2'

loop_
_atom_site_type_symbol
_atom_site_label
_atom_site_fract_x
_atom_site_fract_y
_atom_site_fract_z
_atom_site_U_iso_or_equiv
_atom_site_adp_type
_atom_site_calc_flag
_atom_site_refinement_flags_adp
_atom_site_refinement_flags_occupancy
_atom_site_refinement_flags_posn
_atom_site_occupancy
_atom_site_disorder_assembly
_atom_site_disorder_group
O O1 0.6811(4) 0.6499(2) 0.69993(15) 0.0483(8) Uani d . . . 1 . .
O O2 0.6952(4) 0.65381(19) 0.81213(15) 0.0483(8) Uani d . . . 1 . .
O O3 0.9294(4) 0.7762(2) 0.56502(15) 0.0486(8) Uani d . . . 1 . .
N N1 0.4507(4) 0.5038(2) 0.75449(15) 0.0370(7) Uani d . . . 1 . .
C C1 0.6651(5) 0.6203(3) 0.7557(2) 0.0415(9) Uani d . . . 1 . .
C C2 0.6024(5) 0.5242(3) 0.75437(18) 0.0390(9) Uani d . . . 1 . .
C C3 0.7113(6) 0.4431(3) 0.7516(2) 0.0420(9) Uani d . . . 1 . .
C C4 0.5904(5) 0.3633(3) 0.7516(2) 0.0413(9) Uani d . . . 1 . .
H H4A 0.618094 0.325653 0.79149 0.05 Uiso calc U . R 1 . .
H H4B 0.597522 0.325294 0.711889 0.05 Uiso calc U . R 1 . .
C C5 0.4131(5) 0.4019(3) 0.75112(19) 0.0390(9) Uani d . . . 1 . .
C C6 0.3309(6) 0.3715(3) 0.8102(2) 0.0428(9) Uani d . . . 1 . .
H H6A 0.401457 0.38553 0.850987 0.064 Uiso calc U . R 1 . .
H H6B 0.311754 0.306409 0.80744 0.064 Uiso calc U . R 1 . .
H H6C 0.22593 0.402871 0.810449 0.064 Uiso calc U . R 1 . .
C C7 0.3043(6) 0.3801(3) 0.6878(2) 0.0427(9) Uani d . . . 1 . .
H H7A 0.200245 0.412484 0.687441 0.064 Uiso calc U . R 1 . .
H H7B 0.283363 0.315166 0.68551 0.064 Uiso calc U . R 1 . .
H H7C 0.35921 0.398679 0.649434 0.064 Uiso calc U . R 1 . .
C C8 0.8429(6) 0.4419(3) 0.8128(2) 0.0441(9) Uani d . . . 1 . .
H H8A 0.905114 0.3849 0.812014 0.053 Uiso calc U . R 1 . .
H H8B 0.9207 0.491782 0.807922 0.053 Uiso calc U . R 1 . .
C C9 0.7805(6) 0.4506(3) 0.8806(2) 0.0485(10) Uani d . . . 1 . .
H H9A 0.697914 0.404057 0.885274 0.073 Uiso calc U . R 1 . .
H H9B 0.731485 0.510209 0.884598 0.073 Uiso calc U . R 1 . .
H H9C 0.872086 0.442982 0.915349 0.073 Uiso calc U . R 1 . .
C C10 0.8069(6) 0.4458(3) 0.6899(2) 0.0449(10) Uani d . . . 1 . .
H H10A 0.879435 0.499205 0.693812 0.054 Uiso calc U . R 1 . .
H H10B 0.878074 0.391883 0.691082 0.054 Uiso calc U . R 1 . .
C C11 0.7054(7) 0.4491(4) 0.6221(2) 0.0556(12) Uani d . . . 1 . .
H H11A 0.778636 0.446138 0.587124 0.083 Uiso calc U . R 1 . .
H H11B 0.642937 0.505448 0.617955 0.083 Uiso calc U . R 1 . .
H H11C 0.629721 0.39791 0.617766 0.083 Uiso calc U . R 1 . .
C C12 0.3189(5) 0.5707(3) 0.75795(19) 0.0376(8) Uani d . . . 1 . .
C C13 0.2405(5) 0.6073(3) 0.69812(19) 0.0394(9) Uani d . . . 1 . .
C C14 0.1112(6) 0.6668(3) 0.7028(2) 0.0425(9) Uani d . . . 1 . .
H H14 0.05652 0.692471 0.663603 0.051 Uiso calc U . R 1 . .
C C15 0.0605(5) 0.6895(3) 0.7642(2) 0.0423(9) Uani d . . . 1 . .
H H15 -0.030471 0.728437 0.766416 0.051 Uiso calc U . R 1 . .
C C16 0.1430(6) 0.6551(3) 0.8216(2) 0.0419(9) Uani d . . . 1 . .
H H16 0.109316 0.671941 0.86319 0.05 Uiso calc U . R 1 . .
C C17 0.2746(5) 0.5963(3) 0.81992(19) 0.0374(8) Uani d . . . 1 . .
C C18 0.3646(6) 0.5675(3) 0.88655(19) 0.0423(9) Uani d . . . 1 . .
H H18 0.454406 0.525267 0.877559 0.051 Uiso calc U . R 1 . .
C C19 0.4434(6) 0.6502(3) 0.9233(2) 0.0492(10) Uani d . . . 1 . .
H H19A 0.519993 0.678817 0.895948 0.074 Uiso calc U . R 1 . .
H H19B 0.502487 0.63104 0.965516 0.074 Uiso calc U . R 1 . .
H H19C 0.357668 0.693306 0.931705 0.074 Uiso calc U . R 1 . .
C C20 0.2545(6) 0.5190(3) 0.9317(2) 0.0475(10) Uani d . . . 1 . .
H H20A 0.16452 0.5589 0.940788 0.071 Uiso calc U . R 1 . .
H H20B 0.319061 0.502804 0.973529 0.071 Uiso calc U . R 1 . .
H H20C 0.209515 0.464255 0.909667 0.071 Uiso calc U . R 1 . .
C C21 0.2913(6) 0.5895(3) 0.62936(19) 0.0420(9) Uani d . . . 1 . .
H H21 0.382578 0.544583 0.633378 0.05 Uiso calc U . R 1 . .
C C22 0.1469(6) 0.5509(3) 0.5820(2) 0.0469(10) Uani d . . . 1 . .
H H22A 0.106726 0.495536 0.600927 0.07 Uiso calc U . R 1 . .
H H22B 0.184618 0.537513 0.538842 0.07 Uiso calc U . R 1 . .
H H22C 0.058143 0.595291 0.576188 0.07 Uiso calc U . R 1 . .
C C23 0.3521(6) 0.6764(3) 0.5990(2) 0.0464(10) Uani d . . . 1 . .
H H23A 0.262243 0.720079 0.592959 0.07 Uiso calc U . R 1 . .
H H23B 0.39004 0.662765 0.555972 0.07 Uiso calc U . R 1 . .
H H23C 0.442654 0.701684 0.628734 0.07 Uiso calc U . R 1 . .
C C24 0.7672(6) 0.7390(3) 0.5561(2) 0.0466(10) Uani d . . . 1 . .
H H24A 0.684077 0.787535 0.551998 0.056 Uiso calc U . R 1 . .
H H24B 0.747824 0.70022 0.594207 0.056 Uiso calc U . R 1 . .
C C25 0.7587(6) 0.6837(3) 0.4924(2) 0.0475(10) Uani d . . . 1 . .
H H25A 0.64875 0.68814 0.467204 0.057 Uiso calc U . R 1 . .
H H25B 0.783702 0.619595 0.502247 0.057 Uiso calc U . R 1 . .
C C26 0.8896(6) 0.7263(3) 0.4537(2) 0.0507(11) Uani d . . . 1 . .
H H26A 0.97361 0.681497 0.444664 0.061 Uiso calc U . R 1 . .
H H26B 0.839729 0.751771 0.411062 0.061 Uiso calc U . R 1 . .
C C27 0.9642(6) 0.8009(3) 0.4999(2) 0.0476(10) Uani d . . . 1 . .
H H27A 1.083942 0.804943 0.498041 0.057 Uiso calc U . R 1 . .
H H27B 0.914268 0.859919 0.487116 0.057 Uiso calc U . R 1 . .

loop_
_atom_site_aniso_label
_atom_site_aniso_U_11
_atom_site_aniso_U_22
_atom_site_aniso_U_33
_atom_site_aniso_U_12
_atom_site_aniso_U_13
_atom_site_aniso_U_23
O1 0.0547(19) 0.0376(16) 0.0514(16) -0.0081(14) 0.0011(14) 0.0075(12)
O2 0.0552(19) 0.0351(15) 0.0545(17) -0.0051(14) 0.0066(14) -0.0060(12)
O3 0.0552(19) 0.0441(16) 0.0453(15) -0.0062(15) 0.0009(13) 0.0014(12)
N1 0.0438(18) 0.0255(16) 0.0416(16) -0.0013(14) 0.0049(14) 0.0005(12)
C1 0.040(2) 0.033(2) 0.051(2) 0.0022(17) 0.0055(17) 0.0016(16)
C2 0.045(2) 0.033(2) 0.0386(18) -0.0023(17) 0.0031(16) 0.0009(14)
C3 0.048(2) 0.032(2) 0.046(2) -0.0014(18) 0.0056(18) 0.0021(15)
C4 0.045(2) 0.0309(19) 0.048(2) 0.0014(17) 0.0054(17) -0.0013(15)
C5 0.047(2) 0.0257(19) 0.045(2) -0.0029(16) 0.0041(17) -0.0025(14)
C6 0.049(2) 0.0296(19) 0.050(2) 0.0020(18) 0.0072(18) 0.0031(15)
C7 0.048(2) 0.0303(19) 0.050(2) -0.0016(18) 0.0027(18) -0.0022(15)
C8 0.045(2) 0.037(2) 0.050(2) -0.0010(19) 0.0012(19) -0.0014(16)
C9 0.050(2) 0.046(2) 0.048(2) 0.001(2) 0.0000(19) 0.0055(17)
C10 0.046(2) 0.039(2) 0.051(2) 0.0061(19) 0.0103(19) 0.0034(16)
C11 0.059(3) 0.063(3) 0.046(2) 0.003(2) 0.012(2) 0.001(2)
C12 0.040(2) 0.0270(17) 0.045(2) -0.0031(16) 0.0030(17) -0.0001(14)
C13 0.043(2) 0.0313(18) 0.043(2) -0.0066(17) 0.0015(16) -0.0007(15)
C14 0.049(2) 0.0300(18) 0.047(2) 0.0003(18) -0.0011(18) 0.0015(15)
C15 0.041(2) 0.0291(19) 0.057(2) 0.0002(17) 0.0068(18) -0.0017(16)
C16 0.045(2) 0.036(2) 0.045(2) -0.0018(18) 0.0078(17) -0.0019(16)
C17 0.043(2) 0.0282(18) 0.0410(18) -0.0041(16) 0.0050(16) 0.0004(14)
C18 0.050(2) 0.035(2) 0.042(2) -0.0004(19) 0.0053(18) -0.0001(15)
C19 0.055(3) 0.046(2) 0.045(2) 0.000(2) 0.0036(19) -0.0042(17)
C20 0.058(3) 0.041(2) 0.045(2) 0.003(2) 0.0093(19) -0.0008(17)
C21 0.048(2) 0.033(2) 0.045(2) 0.0023(18) 0.0042(17) 0.0030(16)
C22 0.058(3) 0.038(2) 0.044(2) 0.000(2) 0.0016(19) 0.0000(16)
C23 0.051(3) 0.036(2) 0.053(2) 0.0006(19) 0.0058(19) 0.0060(17)
C24 0.051(3) 0.042(2) 0.046(2) 0.001(2) 0.0036(18) -0.0007(17)
C25 0.053(3) 0.041(2) 0.049(2) 0.001(2) 0.0062(19) 0.0001(17)
C26 0.060(3) 0.047(2) 0.045(2) -0.002(2) 0.010(2) -0.0042(17)
C27 0.055(3) 0.044(2) 0.043(2) -0.001(2) 0.0045(19) 0.0038(17)

loop_
_atom_type_symbol
_atom_type_description
_atom_type_scat_dispersion_real
_atom_type_scat_dispersion_imag
_atom_type_scat_source
C C 0.0181 0.0091 'International Tables Vol C Tables 4.2.6.8 and 6.1.1.4'
H H 0.0000 0.0000 'International Tables Vol C Tables 4.2.6.8 and 6.1.1.4'
N N 0.0311 0.0180 'International Tables Vol C Tables 4.2.6.8 and 6.1.1.4'
O O 0.0492 0.0322 'International Tables Vol C Tables 4.2.6.8 and 6.1.1.4'

loop_
_geom_angle_atom_site_label_1
_geom_angle_atom_site_label_2
_geom_angle_atom_site_label_3
_geom_angle_site_symmetry_1
_geom_angle_site_symmetry_3
_geom_angle
_geom_angle_publ_flag
C27 O3 C24 . . 105.0(3) ?
C2 N1 C12 . . 124.0(3) ?
C2 N1 C5 . . 114.8(3) ?
C12 N1 C5 . . 121.2(3) ?
O1 C1 O2 . . 131.9(4) ?
O1 C1 C2 . . 112.9(4) ?
O2 C1 C2 . . 115.2(3) ?
N1 C2 C3 . . 113.2(4) ?
N1 C2 C1 . . 123.4(4) ?
C3 C2 C1 . . 123.5(4) ?
C2 C3 C4 . . 103.2(4) ?
C2 C3 C10 . . 111.4(3) ?
C4 C3 C10 . . 113.7(3) ?
C2 C3 C8 . . 110.1(3) ?
C4 C3 C8 . . 112.5(3) ?
C10 C3 C8 . . 106.1(4) ?
C3 C4 C5 . . 108.5(3) ?
C3 C4 H4A . . 110.0 ?
C5 C4 H4A . . 110.0 ?
C3 C4 H4B . . 110.0 ?
C5 C4 H4B . . 110.0 ?
H4A C4 H4B . . 108.4 ?
C6 C5 C7 . . 109.6(4) ?
C6 C5 N1 . . 111.3(3) ?
C7 C5 N1 . . 110.0(3) ?
C6 C5 C4 . . 112.6(3) ?
C7 C5 C4 . . 112.8(3) ?
N1 C5 C4 . . 100.2(3) ?
C5 C6 H6A . . 109.5 ?
C5 C6 H6B . . 109.5 ?
H6A C6 H6B . . 109.5 ?
C5 C6 H6C . . 109.5 ?
H6A C6 H6C . . 109.5 ?
H6B C6 H6C . . 109.5 ?
C5 C7 H7A . . 109.5 ?
C5 C7 H7B . . 109.5 ?
H7A C7 H7B . . 109.5 ?
C5 C7 H7C . . 109.5 ?
H7A C7 H7C . . 109.5 ?
H7B C7 H7C . . 109.5 ?
C9 C8 C3 . . 116.6(4) ?
C9 C8 H8A . . 108.2 ?
C3 C8 H8A . . 108.2 ?
C9 C8 H8B . . 108.2 ?
C3 C8 H8B . . 108.2 ?
H8A C8 H8B . . 107.3 ?
C8 C9 H9A . . 109.5 ?
C8 C9 H9B . . 109.5 ?
H9A C9 H9B . . 109.5 ?
C8 C9 H9C . . 109.5 ?
H9A C9 H9C . . 109.5 ?
H9B C9 H9C . . 109.5 ?
C11 C10 C3 . . 117.0(4) ?
C11 C10 H10A . . 108.0 ?
C3 C10 H10A . . 108.0 ?
C11 C10 H10B . . 108.0 ?
C3 C10 H10B . . 108.0 ?
H10A C10 H10B . . 107.3 ?
C10 C11 H11A . . 109.5 ?
C10 C11 H11B . . 109.5 ?
H11A C11 H11B . . 109.5 ?
C10 C11 H11C . . 109.5 ?
H11A C11 H11C . . 109.5 ?
H11B C11 H11C . . 109.5 ?
C17 C12 C13 . . 121.8(4) ?
C17 C12 N1 . . 119.3(3) ?
C13 C12 N1 . . 118.9(3) ?
C14 C13 C12 . . 117.5(4) ?
C14 C13 C21 . . 117.4(4) ?
C12 C13 C21 . . 125.0(4) ?
C13 C14 C15 . . 121.2(4) ?
C13 C14 H14 . . 119.4 ?
C15 C14 H14 . . 119.4 ?
C16 C15 C14 . . 119.8(4) ?
C16 C15 H15 . . 120.1 ?
C14 C15 H15 . . 120.1 ?
C15 C16 C17 . . 121.5(4) ?
C15 C16 H16 . . 119.3 ?
C17 C16 H16 . . 119.3 ?
C16 C17 C12 . . 118.1(4) ?
C16 C17 C18 . . 117.1(4) ?
C12 C17 C18 . . 124.8(4) ?
C17 C18 C20 . . 113.6(4) ?
C17 C18 C19 . . 110.0(3) ?
C20 C18 C19 . . 109.2(3) ?
C17 C18 H18 . . 108.0 ?
C20 C18 H18 . . 108.0 ?
C19 C18 H18 . . 108.0 ?
C18 C19 H19A . . 109.5 ?
C18 C19 H19B . . 109.5 ?
H19A C19 H19B . . 109.5 ?
C18 C19 H19C . . 109.5 ?
H19A C19 H19C . . 109.5 ?
H19B C19 H19C . . 109.5 ?
C18 C20 H20A . . 109.5 ?
C18 C20 H20B . . 109.5 ?
H20A C20 H20B . . 109.5 ?
C18 C20 H20C . . 109.5 ?
H20A C20 H20C . . 109.5 ?
H20B C20 H20C . . 109.5 ?
C13 C21 C23 . . 110.8(3) ?
C13 C21 C22 . . 111.4(4) ?
C23 C21 C22 . . 108.7(3) ?
C13 C21 H21 . . 108.6 ?
C23 C21 H21 . . 108.6 ?
C22 C21 H21 . . 108.6 ?
C21 C22 H22A . . 109.5 ?
C21 C22 H22B . . 109.5 ?
H22A C22 H22B . . 109.5 ?
C21 C22 H22C . . 109.5 ?
H22A C22 H22C . . 109.5 ?
H22B C22 H22C . . 109.5 ?
C21 C23 H23A . . 109.5 ?
C21 C23 H23B . . 109.5 ?
H23A C23 H23B . . 109.5 ?
C21 C23 H23C . . 109.5 ?
H23A C23 H23C . . 109.5 ?
H23B C23 H23C . . 109.5 ?
O3 C24 C25 . . 105.6(4) ?
O3 C24 H24A . . 110.6 ?
C25 C24 H24A . . 110.6 ?
O3 C24 H24B . . 110.6 ?
C25 C24 H24B . . 110.6 ?
H24A C24 H24B . . 108.7 ?
C24 C25 C26 . . 104.0(4) ?
C24 C25 H25A . . 110.9 ?
C26 C25 H25A . . 110.9 ?
C24 C25 H25B . . 110.9 ?
C26 C25 H25B . . 110.9 ?
H25A C25 H25B . . 109.0 ?
C27 C26 C25 . . 103.8(3) ?
C27 C26 H26A . . 111.0 ?
C25 C26 H26A . . 111.0 ?
C27 C26 H26B . . 111.0 ?
C25 C26 H26B . . 111.0 ?
H26A C26 H26B . . 109.0 ?
O3 C27 C26 . . 105.9(4) ?
O3 C27 H27A . . 110.6 ?
C26 C27 H27A . . 110.6 ?
O3 C27 H27B . . 110.6 ?
C26 C27 H27B . . 110.6 ?
H27A C27 H27B . . 108.7 ?

loop_
_geom_bond_atom_site_label_1
_geom_bond_atom_site_label_2
_geom_bond_site_symmetry_2
_geom_bond_distance
_geom_bond_publ_flag
O1 C1 . 1.236(5) ?
O2 C1 . 1.248(5) ?
O3 C27 . 1.429(5) ?
O3 C24 . 1.435(6) ?
N1 C2 . 1.282(5) ?
N1 C12 . 1.476(5) ?
N1 C5 . 1.544(5) ?
C1 C2 . 1.516(5) ?
C2 C3 . 1.505(6) ?
C3 C4 . 1.546(6) ?
C3 C10 . 1.549(6) ?
C3 C8 . 1.554(6) ?
C4 C5 . 1.564(6) ?
C4 H4A . 0.99 ?
C4 H4B . 0.99 ?
C5 C6 . 1.507(5) ?
C5 C7 . 1.518(5) ?
C6 H6A . 0.98 ?
C6 H6B . 0.98 ?
C6 H6C . 0.98 ?
C7 H7A . 0.98 ?
C7 H7B . 0.98 ?
C7 H7C . 0.98 ?
C8 C9 . 1.524(6) ?
C8 H8A . 0.99 ?
C8 H8B . 0.99 ?
C9 H9A . 0.98 ?
C9 H9B . 0.98 ?
C9 H9C . 0.98 ?
C10 C11 . 1.529(6) ?
C10 H10A . 0.99 ?
C10 H10B . 0.99 ?
C11 H11A . 0.98 ?
C11 H11B . 0.98 ?
C11 H11C . 0.98 ?
C12 C17 . 1.399(5) ?
C12 C13 . 1.419(6) ?
C13 C14 . 1.392(6) ?
C13 C21 . 1.522(5) ?
C14 C15 . 1.397(6) ?
C14 H14 . 0.95 ?
C15 C16 . 1.379(6) ?
C15 H15 . 0.95 ?
C16 C17 . 1.393(6) ?
C16 H16 . 0.95 ?
C17 C18 . 1.529(6) ?
C18 C20 . 1.536(6) ?
C18 C19 . 1.541(6) ?
C18 H18 . 1.0 ?
C19 H19A . 0.98 ?
C19 H19B . 0.98 ?
C19 H19C . 0.98 ?
C20 H20A . 0.98 ?
C20 H20B . 0.98 ?
C20 H20C . 0.98 ?
C21 C23 . 1.536(6) ?
C21 C22 . 1.553(6) ?
C21 H21 . 1.0 ?
C22 H22A . 0.98 ?
C22 H22B . 0.98 ?
C22 H22C . 0.98 ?
C23 H23A . 0.98 ?
C23 H23B . 0.98 ?
C23 H23C . 0.98 ?
C24 C25 . 1.526(6) ?
C24 H24A . 0.99 ?
C24 H24B . 0.99 ?
C25 C26 . 1.536(6) ?
C25 H25A . 0.99 ?
C25 H25B . 0.99 ?
C26 C27 . 1.535(6) ?
C26 H26A . 0.99 ?
C26 H26B . 0.99 ?
C27 H27A . 0.99 ?
C27 H27B . 0.99 ?

loop_
_geom_torsion_atom_site_label_1
_geom_torsion_atom_site_label_2
_geom_torsion_atom_site_label_3
_geom_torsion_atom_site_label_4
_geom_torsion_site_symmetry_1
_geom_torsion_site_symmetry_2
_geom_torsion_site_symmetry_3
_geom_torsion_site_symmetry_4
_geom_torsion
_geom_torsion_publ_flag
C12 N1 C2 C3 . . . . 179.1(3) ?
C5 N1 C2 C3 . . . . -0.6(5) ?
C12 N1 C2 C1 . . . . -1.9(6) ?
C5 N1 C2 C1 . . . . 178.5(3) ?
O1 C1 C2 N1 . . . . -95.4(5) ?
O2 C1 C2 N1 . . . . 86.5(5) ?
O1 C1 C2 C3 . . . . 83.5(5) ?
O2 C1 C2 C3 . . . . -94.6(5) ?
N1 C2 C3 C4 . . . . -1.3(4) ?
C1 C2 C3 C4 . . . . 179.7(3) ?
N1 C2 C3 C10 . . . . 121.1(4) ?
C1 C2 C3 C10 . . . . -58.0(5) ?
N1 C2 C3 C8 . . . . -121.5(4) ?
C1 C2 C3 C8 . . . . 59.4(5) ?
C2 C3 C4 C5 . . . . 2.5(4) ?
C10 C3 C4 C5 . . . . -118.3(4) ?
C8 C3 C4 C5 . . . . 121.1(4) ?
C2 N1 C5 C6 . . . . 121.3(4) ?
C12 N1 C5 C6 . . . . -58.3(5) ?
C2 N1 C5 C7 . . . . -117.0(4) ?
C12 N1 C5 C7 . . . . 63.4(4) ?
C2 N1 C5 C4 . . . . 2.1(4) ?
C12 N1 C5 C4 . . . . -177.6(3) ?
C3 C4 C5 C6 . . . . -121.0(4) ?
C3 C4 C5 C7 . . . . 114.3(4) ?
C3 C4 C5 N1 . . . . -2.7(4) ?
C2 C3 C8 C9 . . . . 52.3(5) ?
C4 C3 C8 C9 . . . . -62.2(5) ?
C10 C3 C8 C9 . . . . 172.9(3) ?
C2 C3 C10 C11 . . . . -59.1(5) ?
C4 C3 C10 C11 . . . . 57.0(5) ?
C8 C3 C10 C11 . . . . -178.9(4) ?
C2 N1 C12 C17 . . . . -91.0(5) ?
C5 N1 C12 C17 . . . . 88.6(4) ?
C2 N1 C12 C13 . . . . 89.1(5) ?
C5 N1 C12 C13 . . . . -91.3(4) ?
C17 C12 C13 C14 . . . . -3.1(6) ?
N1 C12 C13 C14 . . . . 176.8(4) ?
C17 C12 C13 C21 . . . . 174.3(4) ?
N1 C12 C13 C21 . . . . -5.8(6) ?
C12 C13 C14 C15 . . . . -0.1(6) ?
C21 C13 C14 C15 . . . . -177.7(4) ?
C13 C14 C15 C16 . . . . 2.3(7) ?
C14 C15 C16 C17 . . . . -1.4(6) ?
C15 C16 C17 C12 . . . . -1.7(6) ?
C15 C16 C17 C18 . . . . 175.9(4) ?
C13 C12 C17 C16 . . . . 4.0(6) ?
N1 C12 C17 C16 . . . . -176.0(3) ?
C13 C12 C17 C18 . . . . -173.4(4) ?
N1 C12 C17 C18 . . . . 6.7(6) ?
C16 C17 C18 C20 . . . . 59.7(5) ?
C12 C17 C18 C20 . . . . -122.9(4) ?
C16 C17 C18 C19 . . . . -62.9(5) ?
C12 C17 C18 C19 . . . . 114.4(5) ?
C14 C13 C21 C23 . . . . 62.3(5) ?
C12 C13 C21 C23 . . . . -115.0(4) ?
C14 C13 C21 C22 . . . . -58.9(5) ?
C12 C13 C21 C22 . . . . 123.8(4) ?
C27 O3 C24 C25 . . . . 39.3(4) ?
O3 C24 C25 C26 . . . . -24.3(5) ?
C24 C25 C26 C27 . . . . 1.4(5) ?
C24 O3 C27 C26 . . . . -38.4(5) ?
C25 C26 C27 O3 . . . . 22.0(5) ?
